data_7025758
loop_
_publ_author_name
'Hollingsworth, Nathan'
'Kociok-K\"ohn, Gabriele'
'Molloy, Kieran C.'
'Sudlow, Anna L.'

_publ_section_title
;
 The synthesis and reaction chemistry of new amino-functionalised tin(II)
 alkoxides.
;
_journal_issue 23
_journal_name_full 'Dalton transactions (Cambridge, England : 2003)'
_journal_page_first 5446
_journal_page_last 5452
_journal_paper_doi 10.1039/c003178j
_journal_volume 39
_journal_year 2010
_chemical_formula_moiety 'C36 H72 Fe N6 O6 Sn, C4 H8 O'
_chemical_formula_sum 'C40 H80 Fe N6 O7 Sn'
_chemical_formula_weight 931.64
_chemical_name_systematic
;
?
;
_space_group_IT_number 2
_symmetry_cell_setting triclinic
_symmetry_space_group_name_Hall '-P 1'
_symmetry_space_group_name_H-M 'P -1'
_atom_sites_solution_hydrogens geom
_atom_sites_solution_primary direct
_atom_sites_solution_secondary difmap
_audit_creation_method SHELXL-97
_cell_angle_alpha 77.673(2)
_cell_angle_beta 87.113(2)
_cell_angle_gamma 82.438(2)
_cell_formula_units_Z 2
_cell_length_a 10.6962(3)
_cell_length_b 11.4547(4)
_cell_length_c 20.8437(6)
_cell_measurement_reflns_used 65362
_cell_measurement_temperature 150(2)
_cell_measurement_theta_max 27.485
_cell_measurement_theta_min 2.910
_cell_volume 2472.58(13)
_computing_cell_refinement 'HKL Scalepack (Otwinski & Minor, 1997)'
_computing_data_collection 'Collect (Nonius BV, 1997-2000)'
_computing_data_reduction
;
DENZO-SCALEPACK Z. Otwinowski and W. Minor, "
Processing of X-ray Diffraction Data Collected in Oscillation Mode ",
Methods in Enzymology, Volume 276: Macromolecular Crystallography,
part A, p.307-326, 1997,C.W. Carter, Jr. & R. M. Sweet, Eds., Academic Press.
;
_computing_molecular_graphics 'ORTEP3 for Windows - Farrugia, L. J. J. Appl. Crystallogr. 1997, 30, 565'
_computing_publication_material
;
'WinGX publication routines, Farrugia,
L. J., J. Appl. Crystallogr., 1999, 32, 837-838
;
_computing_structure_refinement
;
SHELXL97 -Program for Crystal Structure Analysis (Release 97-2).
Sheldrick, G.M., Instit\"ut f\"ur Anorganische Chemie der Universit\"at,
Tammanstrasse 4, D-3400 G\"ottingen, Germany, 1998
;
_computing_structure_solution
;
SIR97- Altomare A., Burla M.C., Camalli M., Cascarano G.L., Giacovazzo C. ,
Guagliardi A., Moliterni A.G.G., Polidori G.,Spagna R.
(1999) J. Appl. Cryst. 32, 115-119
;
_diffrn_ambient_temperature 150(2)
_diffrn_measured_fraction_theta_full 0.951
_diffrn_measured_fraction_theta_max 0.929
_diffrn_measurement_device_type 'Nonius Kappa CCD'
_diffrn_measurement_method '233 1.5 degree images with \w scans'
_diffrn_radiation_monochromator graphite
_diffrn_radiation_source 'fine-focus sealed tube'
_diffrn_radiation_type MoK\a
_diffrn_radiation_wavelength 0.71073
_diffrn_reflns_av_R_equivalents 0.0682
_diffrn_reflns_av_sigmaI/netI 0.0574
_diffrn_reflns_limit_h_max 13
_diffrn_reflns_limit_h_min -13
_diffrn_reflns_limit_k_max 14
_diffrn_reflns_limit_k_min -14
_diffrn_reflns_limit_l_max 27
_diffrn_reflns_limit_l_min -26
_diffrn_reflns_number 25888
_diffrn_reflns_theta_full 25.00
_diffrn_reflns_theta_max 27.47
_diffrn_reflns_theta_min 5.21
_diffrn_standards_decay_% 0
_diffrn_standards_number 0
_exptl_absorpt_coefficient_mu 0.846
_exptl_absorpt_correction_T_max 0.8627
_exptl_absorpt_correction_T_min 0.7562
_exptl_absorpt_correction_type multi-scan
_exptl_absorpt_process_details
;
multi-scan from symmetry-related measurements
Sortav (Blessing 1995)
;
_exptl_crystal_colour colourless
_exptl_crystal_density_diffrn 1.251
_exptl_crystal_density_method 'not measured'
_exptl_crystal_description block
_exptl_crystal_F_000 988
_exptl_crystal_size_max 0.35
_exptl_crystal_size_mid 0.30
_exptl_crystal_size_min 0.18
_refine_diff_density_max 1.284
_refine_diff_density_min -1.411
_refine_diff_density_rms 0.099
_refine_ls_extinction_method none
_refine_ls_goodness_of_fit_ref 1.098
_refine_ls_hydrogen_treatment mixed
_refine_ls_matrix_type full
_refine_ls_number_parameters 575
_refine_ls_number_reflns 10498
_refine_ls_number_restraints 0
_refine_ls_restrained_S_all 1.098
_refine_ls_R_factor_all 0.0663
_refine_ls_R_factor_gt 0.0509
_refine_ls_shift/su_max 0.001
_refine_ls_shift/su_mean 0.000
_refine_ls_structure_factor_coef Fsqd
_refine_ls_weighting_details 'calc w=1/[\s^2^(Fo^2^)+(0.0652P)^2^+3.5762P] where P=(Fo^2^+2Fc^2^)/3'
_refine_ls_weighting_scheme calc
_refine_ls_wR_factor_gt 0.1291
_refine_ls_wR_factor_ref 0.1411
_reflns_number_gt 8693
_reflns_number_total 10498
_reflns_threshold_expression >2sigma(I)
_cod_data_source_file c003178j.txt
_cod_data_source_block h08kcm9
_cod_database_code 7025758

loop_
_symmetry_equiv_pos_as_xyz
'x, y, z'
'-x, -y, -z'

loop_
_atom_site_label
_atom_site_type_symbol
_atom_site_fract_x
_atom_site_fract_y
_atom_site_fract_z
_atom_site_U_iso_or_equiv
_atom_site_adp_type
_atom_site_occupancy
_atom_site_symmetry_multiplicity
_atom_site_calc_flag
_atom_site_refinement_flags
_atom_site_disorder_assembly
_atom_site_disorder_group
Fe Fe 0.54829(5) 0.52542(5) 0.25770(3) 0.03269(14) Uani 1 1 d . . .
C10 C 0.6416(4) 0.5812(4) 0.3096(2) 0.0400(9) Uani 1 1 d . . .
O10 O 0.6982(3) 0.6216(3) 0.34353(18) 0.0551(8) Uani 1 1 d . . .
C20 C 0.5882(5) 0.5514(4) 0.1721(2) 0.0439(10) Uani 1 1 d . . .
O20 O 0.6150(4) 0.5754(3) 0.11698(16) 0.0611(10) Uani 1 1 d . . .
C30 C 0.4378(4) 0.4363(4) 0.3054(2) 0.0431(10) Uani 1 1 d . . .
O30 O 0.3636(4) 0.3861(4) 0.3380(2) 0.0636(10) Uani 1 1 d . . .
C40 C 0.4380(5) 0.6581(5) 0.2443(2) 0.0493(11) Uani 1 1 d . . .
O40 O 0.3682(4) 0.7445(4) 0.2352(2) 0.0758(13) Uani 1 1 d . . .
Sn Sn 0.69864(2) 0.33573(2) 0.261804(11) 0.02619(9) Uani 1 1 d . . .
C1 C 0.9111(3) 0.2545(3) 0.36671(18) 0.0304(7) Uani 1 1 d . . .
H1A H 0.9534 0.2697 0.4048 0.036 Uiso 1 1 calc R . .
H1B H 0.9705 0.1998 0.3454 0.036 Uiso 1 1 calc R . .
C2 C 0.7093(4) 0.2651(4) 0.43587(18) 0.0323(8) Uani 1 1 d . . .
H2A H 0.6963 0.3518 0.4150 0.039 Uiso 1 1 calc R . .
H2B H 0.6257 0.2355 0.4430 0.039 Uiso 1 1 calc R . .
C3 C 0.8336(3) 0.0659(3) 0.42598(18) 0.0304(7) Uani 1 1 d . . .
H3A H 0.8827 0.0213 0.3953 0.037 Uiso 1 1 calc R . .
H3B H 0.8885 0.0662 0.4628 0.037 Uiso 1 1 calc R . .
C4 C 0.7923(4) 0.1950(3) 0.39035(17) 0.0288(7) Uani 1 1 d . . .
N1 N 0.8777(3) 0.3698(3) 0.31936(15) 0.0293(6) Uani 1 1 d . . .
C11 C 0.9891(4) 0.4310(4) 0.2877(2) 0.0339(8) Uani 1 1 d . . .
C12 C 0.9406(4) 0.5346(4) 0.2323(2) 0.0382(9) Uani 1 1 d . . .
H12A H 0.9043 0.5025 0.1984 0.057 Uiso 1 1 calc R . .
H12B H 1.0106 0.5788 0.2131 0.057 Uiso 1 1 calc R . .
H12C H 0.8757 0.5890 0.2498 0.057 Uiso 1 1 calc R . .
C13 C 1.0855(4) 0.3429(4) 0.2591(2) 0.0374(9) Uani 1 1 d . . .
H13A H 1.0428 0.3046 0.2301 0.056 Uiso 1 1 calc R . .
H13B H 1.1243 0.2811 0.2949 0.056 Uiso 1 1 calc R . .
H13C H 1.1509 0.3869 0.2339 0.056 Uiso 1 1 calc R . .
C14 C 1.0519(5) 0.4805(4) 0.3390(2) 0.0462(10) Uani 1 1 d . . .
H14A H 1.1217 0.5233 0.3182 0.069 Uiso 1 1 calc R . .
H14B H 1.0842 0.4137 0.3742 0.069 Uiso 1 1 calc R . .
H14C H 0.9898 0.5360 0.3574 0.069 Uiso 1 1 calc R . .
N2 N 0.7710(4) 0.2486(4) 0.49931(16) 0.0406(8) Uani 1 1 d . . .
C21 C 0.7320(4) 0.3365(5) 0.5409(2) 0.0444(10) Uani 1 1 d . . .
C22 C 0.5898(6) 0.3537(8) 0.5532(4) 0.078(2) Uani 1 1 d . . .
H22A H 0.5471 0.3777 0.5111 0.116 Uiso 1 1 calc R . .
H22B H 0.5683 0.4166 0.5787 0.116 Uiso 1 1 calc R . .
H22C H 0.5627 0.2780 0.5778 0.116 Uiso 1 1 calc R . .
C23 C 0.7810(7) 0.4546(5) 0.5105(3) 0.0673(16) Uani 1 1 d . . .
H23A H 0.8715 0.4396 0.5005 0.101 Uiso 1 1 calc R . .
H23B H 0.7673 0.5087 0.5415 0.101 Uiso 1 1 calc R . .
H23C H 0.7361 0.4918 0.4700 0.101 Uiso 1 1 calc R . .
C24 C 0.7943(6) 0.2845(6) 0.6068(2) 0.0632(14) Uani 1 1 d . . .
H24A H 0.7572 0.2120 0.6285 0.095 Uiso 1 1 calc R . .
H24B H 0.7806 0.3443 0.6345 0.095 Uiso 1 1 calc R . .
H24C H 0.8850 0.2638 0.5996 0.095 Uiso 1 1 calc R . .
N3 N 0.7229(3) 0.0062(3) 0.45124(19) 0.0389(8) Uani 1 1 d . . .
C31 C 0.7449(4) -0.1108(4) 0.4971(2) 0.0415(9) Uani 1 1 d . . .
C32 C 0.8517(5) -0.1980(4) 0.4757(2) 0.0498(11) Uani 1 1 d . . .
H32A H 0.8315 -0.2150 0.4335 0.075 Uiso 1 1 calc R . .
H32B H 0.8615 -0.2732 0.5088 0.075 Uiso 1 1 calc R . .
H32C H 0.9305 -0.1617 0.4709 0.075 Uiso 1 1 calc R . .
C33 C 0.6212(6) -0.1655(6) 0.5017(4) 0.0756(19) Uani 1 1 d . . .
H33A H 0.5518 -0.1076 0.5126 0.113 Uiso 1 1 calc R . .
H33B H 0.6268 -0.2392 0.5359 0.113 Uiso 1 1 calc R . .
H33C H 0.6056 -0.1847 0.4594 0.113 Uiso 1 1 calc R . .
C34 C 0.7733(6) -0.0897(5) 0.5640(2) 0.0552(13) Uani 1 1 d . . .
H34A H 0.8503 -0.0508 0.5608 0.083 Uiso 1 1 calc R . .
H34B H 0.7853 -0.1670 0.5954 0.083 Uiso 1 1 calc R . .
H34C H 0.7027 -0.0377 0.5790 0.083 Uiso 1 1 calc R . .
O1 O 0.7217(2) 0.1903(2) 0.33495(12) 0.0302(5) Uani 1 1 d . . .
N4 N 0.6258(3) 0.1957(3) 0.20863(15) 0.0297(6) Uani 1 1 d . . .
C41 C 0.4971(4) 0.1530(4) 0.2147(2) 0.0385(9) Uani 1 1 d . . .
C42 C 0.4672(5) 0.1158(5) 0.2884(2) 0.0492(11) Uani 1 1 d . . .
H42A H 0.5316 0.0513 0.3086 0.074 Uiso 1 1 calc R . .
H42B H 0.3842 0.0870 0.2947 0.074 Uiso 1 1 calc R . .
H42C H 0.4667 0.1853 0.3089 0.074 Uiso 1 1 calc R . .
C43 C 0.5004(5) 0.0435(5) 0.1833(3) 0.0502(11) Uani 1 1 d . . .
H43A H 0.5166 0.0675 0.1359 0.075 Uiso 1 1 calc R . .
H43B H 0.4191 0.0116 0.1911 0.075 Uiso 1 1 calc R . .
H43C H 0.5676 -0.0187 0.2027 0.075 Uiso 1 1 calc R . .
C44 C 0.3995(4) 0.2537(5) 0.1810(2) 0.0465(10) Uani 1 1 d . . .
H44A H 0.4024 0.3259 0.1987 0.070 Uiso 1 1 calc R . .
H44B H 0.3152 0.2281 0.1889 0.070 Uiso 1 1 calc R . .
H44C H 0.4181 0.2719 0.1336 0.070 Uiso 1 1 calc R . .
N5 N 0.8711(4) 0.0551(3) 0.21159(18) 0.0366(7) Uani 1 1 d . . .
C51 C 0.9372(6) -0.0683(4) 0.2225(2) 0.0620(16) Uani 1 1 d . . .
C52 C 1.0775(8) -0.0743(9) 0.2218(5) 0.115(4) Uani 1 1 d . . .
H52A H 1.1074 -0.0372 0.1779 0.172 Uiso 1 1 calc R . .
H52B H 1.1149 -0.1587 0.2330 0.172 Uiso 1 1 calc R . .
H52C H 1.1022 -0.0311 0.2540 0.172 Uiso 1 1 calc R . .
C54 C 0.8894(8) -0.1335(5) 0.2882(3) 0.073(2) Uani 1 1 d . . .
H53A H 0.9118 -0.0947 0.3229 0.110 Uiso 1 1 calc R . .
H53B H 0.9280 -0.2177 0.2969 0.110 Uiso 1 1 calc R . .
H53C H 0.7975 -0.1305 0.2875 0.110 Uiso 1 1 calc R . .
C53 C 0.8960(10) -0.1285(5) 0.1682(3) 0.093(3) Uani 1 1 d . . .
H54A H 0.8037 -0.1198 0.1672 0.140 Uiso 1 1 calc R . .
H54B H 0.9290 -0.2142 0.1777 0.140 Uiso 1 1 calc R . .
H54C H 0.9294 -0.0896 0.1255 0.140 Uiso 1 1 calc R . .
N6 N 0.8244(4) 0.2883(3) 0.01913(15) 0.0354(7) Uani 1 1 d . . .
C61 C 0.7839(4) 0.3768(4) -0.04154(19) 0.0370(8) Uani 1 1 d . . .
C62 C 0.6505(5) 0.4369(5) -0.0308(3) 0.0576(13) Uani 1 1 d . . .
H62A H 0.5938 0.3749 -0.0175 0.086 Uiso 1 1 calc R . .
H62B H 0.6213 0.4910 -0.0717 0.086 Uiso 1 1 calc R . .
H62C H 0.6509 0.4831 0.0037 0.086 Uiso 1 1 calc R . .
C63 C 0.7830(6) 0.3038(5) -0.0950(2) 0.0579(13) Uani 1 1 d . . .
H63A H 0.8687 0.2663 -0.1024 0.087 Uiso 1 1 calc R . .
H63B H 0.7522 0.3573 -0.1358 0.087 Uiso 1 1 calc R . .
H63C H 0.7273 0.2412 -0.0810 0.087 Uiso 1 1 calc R . .
C64 C 0.8740(5) 0.4725(4) -0.0625(2) 0.0507(11) Uani 1 1 d . . .
H64A H 0.8779 0.5165 -0.0273 0.076 Uiso 1 1 calc R . .
H64B H 0.8433 0.5289 -0.1025 0.076 Uiso 1 1 calc R . .
H64C H 0.9584 0.4333 -0.0712 0.076 Uiso 1 1 calc R . .
O2 O 0.8316(2) 0.3144(2) 0.19281(12) 0.0295(5) Uani 1 1 d . . .
C5 C 0.6737(4) 0.2351(4) 0.13997(18) 0.0334(8) Uani 1 1 d . . .
H5A H 0.6228 0.3106 0.1184 0.040 Uiso 1 1 calc R . .
H5B H 0.6661 0.1727 0.1145 0.040 Uiso 1 1 calc R . .
C6 C 0.9009(4) 0.1384(3) 0.15020(18) 0.0350(8) Uani 1 1 d . . .
H6A H 0.8941 0.0998 0.1125 0.042 Uiso 1 1 calc R . .
H6B H 0.9889 0.1561 0.1511 0.042 Uiso 1 1 calc R . .
C7 C 0.8463(4) 0.3391(3) 0.07601(17) 0.0309(7) Uani 1 1 d . . .
H7A H 0.7949 0.4186 0.0723 0.037 Uiso 1 1 calc R . .
H7B H 0.9362 0.3513 0.0762 0.037 Uiso 1 1 calc R . .
C8 C 0.8119(4) 0.2557(3) 0.14103(17) 0.0291(7) Uani 1 1 d . . .
O3 O 0.8906(5) -0.1504(5) 0.0031(3) 0.0819(13) Uani 1 1 d . . .
C71 C 0.822(3) -0.039(3) -0.0270(19) 0.092(11) Uani 0.52(5) 1 d P A 1
H71A H 0.8165 -0.0339 -0.0747 0.110 Uiso 0.52(5) 1 calc PR A 1
H71B H 0.8655 0.0290 -0.0205 0.110 Uiso 0.52(5) 1 calc PR A 1
C72 C 0.695(3) -0.031(3) 0.0034(15) 0.084(8) Uani 0.52(5) 1 d P A 1
H72A H 0.6920 0.0112 0.0403 0.101 Uiso 0.52(5) 1 calc PR A 1
H72B H 0.6320 0.0122 -0.0292 0.101 Uiso 0.52(5) 1 calc PR A 1
C74 C 0.801(4) -0.229(3) 0.031(2) 0.089(8) Uani 0.52(5) 1 d P A 1
H74A H 0.8189 -0.2650 0.0780 0.107 Uiso 0.52(5) 1 calc PR A 1
H74B H 0.7999 -0.2942 0.0071 0.107 Uiso 0.52(5) 1 calc PR A 1
C73 C 0.673(2) -0.146(3) 0.0251(19) 0.103(10) Uani 0.52(5) 1 d P A 1
H73A H 0.6193 -0.1695 -0.0060 0.123 Uiso 0.52(5) 1 calc PR A 1
H73B H 0.6289 -0.1549 0.0684 0.123 Uiso 0.52(5) 1 calc PR A 1
C71A C 0.839(4) -0.033(3) -0.0165(18) 0.076(9) Uani 0.48(5) 1 d P A 2
H71C H 0.8779 0.0038 -0.0587 0.091 Uiso 0.48(5) 1 calc PR A 2
H71D H 0.8527 0.0133 0.0168 0.091 Uiso 0.48(5) 1 calc PR A 2
C72A C 0.705(4) -0.034(4) -0.024(3) 0.155(19) Uani 0.48(5) 1 d P A 2
H72C H 0.6829 -0.0113 -0.0711 0.186 Uiso 0.48(5) 1 calc PR A 2
H72D H 0.6549 0.0239 -0.0005 0.186 Uiso 0.48(5) 1 calc PR A 2
C74A C 0.788(4) -0.227(4) 0.005(3) 0.100(12) Uani 0.48(5) 1 d P A 2
H74C H 0.7958 -0.2617 -0.0351 0.120 Uiso 0.48(5) 1 calc PR A 2
H74D H 0.7991 -0.2948 0.0433 0.120 Uiso 0.48(5) 1 calc PR A 2
C73A C 0.677(4) -0.172(4) 0.008(2) 0.134(17) Uani 0.48(5) 1 d P A 2
H73C H 0.6449 -0.1800 0.0535 0.161 Uiso 0.48(5) 1 calc PR A 2
H73D H 0.6177 -0.1996 -0.0188 0.161 Uiso 0.48(5) 1 calc PR A 2
H1 H 0.841(3) 0.420(3) 0.3441(17) 0.008(7) Uiso 1 1 d . . .
H2 H 0.747(6) 0.169(6) 0.520(3) 0.075(19) Uiso 1 1 d . . .
H3 H 0.689(4) -0.005(4) 0.420(2) 0.026(11) Uiso 1 1 d . . .
H4 H 0.681(5) 0.128(5) 0.225(2) 0.038(12) Uiso 1 1 d . . .
H6 H 0.894(5) 0.247(4) 0.012(2) 0.032(11) Uiso 1 1 d . . .
H5 H 0.898(5) 0.081(5) 0.239(3) 0.042(14) Uiso 1 1 d . . .

loop_
_atom_site_aniso_label
_atom_site_aniso_U_11
_atom_site_aniso_U_22
_atom_site_aniso_U_33
_atom_site_aniso_U_23
_atom_site_aniso_U_13
_atom_site_aniso_U_12
Fe 0.0311(3) 0.0332(3) 0.0316(3) -0.0076(2) -0.0002(2) 0.0052(2)
C10 0.038(2) 0.032(2) 0.050(2) -0.0140(17) 0.0039(18) 0.0035(17)
O10 0.052(2) 0.059(2) 0.062(2) -0.0295(17) -0.0029(16) -0.0037(16)
C20 0.052(3) 0.034(2) 0.040(2) -0.0046(16) -0.0027(18) 0.0113(18)
O20 0.080(3) 0.058(2) 0.0339(17) -0.0015(14) 0.0050(16) 0.0178(19)
C30 0.036(2) 0.047(2) 0.046(2) -0.0138(19) 0.0051(18) 0.0017(18)
O30 0.046(2) 0.071(2) 0.074(3) -0.0193(19) 0.0221(18) -0.0114(18)
C40 0.050(3) 0.051(3) 0.042(2) -0.0114(19) -0.0031(19) 0.013(2)
O40 0.076(3) 0.066(3) 0.074(3) -0.016(2) -0.009(2) 0.039(2)
Sn 0.02572(14) 0.02770(14) 0.02358(13) -0.00424(8) 0.00043(8) 0.00015(9)
C1 0.0255(18) 0.0337(19) 0.0298(18) -0.0027(14) -0.0016(13) -0.0015(14)
C2 0.0292(19) 0.039(2) 0.0276(18) -0.0059(14) -0.0003(13) -0.0011(15)
C3 0.0272(18) 0.0329(19) 0.0282(17) -0.0003(14) -0.0002(13) -0.0025(14)
C4 0.0311(19) 0.0319(19) 0.0231(16) -0.0045(13) -0.0023(13) -0.0037(14)
N1 0.0306(16) 0.0286(16) 0.0279(15) -0.0050(12) 0.0038(12) -0.0042(12)
C11 0.0291(19) 0.034(2) 0.040(2) -0.0081(15) 0.0043(15) -0.0079(15)
C12 0.036(2) 0.034(2) 0.042(2) -0.0023(16) 0.0067(16) -0.0080(16)
C13 0.028(2) 0.043(2) 0.041(2) -0.0075(17) 0.0043(15) -0.0049(16)
C14 0.044(3) 0.050(3) 0.050(3) -0.016(2) 0.0006(19) -0.018(2)
N2 0.051(2) 0.045(2) 0.0268(16) -0.0107(14) -0.0030(14) -0.0030(16)
C21 0.041(2) 0.061(3) 0.037(2) -0.023(2) 0.0005(17) -0.009(2)
C22 0.051(3) 0.120(6) 0.077(4) -0.063(4) 0.008(3) -0.003(3)
C23 0.102(5) 0.054(3) 0.054(3) -0.020(2) -0.005(3) -0.025(3)
C24 0.086(4) 0.074(4) 0.036(2) -0.022(2) -0.003(2) -0.017(3)
N3 0.0323(18) 0.040(2) 0.0388(19) 0.0072(15) -0.0067(14) -0.0079(14)
C31 0.036(2) 0.041(2) 0.040(2) 0.0085(17) -0.0010(16) -0.0060(17)
C32 0.059(3) 0.041(2) 0.042(2) 0.0034(18) 0.001(2) -0.001(2)
C33 0.050(3) 0.058(3) 0.102(5) 0.029(3) -0.004(3) -0.018(3)
C34 0.069(3) 0.055(3) 0.032(2) 0.0066(19) 0.007(2) -0.001(2)
O1 0.0331(14) 0.0313(13) 0.0262(12) -0.0031(10) -0.0029(10) -0.0073(10)
N4 0.0285(16) 0.0323(17) 0.0274(15) -0.0051(12) 0.0018(12) -0.0035(13)
C41 0.034(2) 0.046(2) 0.038(2) -0.0114(17) 0.0059(16) -0.0126(17)
C42 0.046(3) 0.066(3) 0.038(2) -0.009(2) 0.0078(18) -0.023(2)
C43 0.046(3) 0.054(3) 0.058(3) -0.021(2) 0.003(2) -0.020(2)
C44 0.031(2) 0.064(3) 0.047(2) -0.018(2) -0.0019(17) -0.002(2)
N5 0.042(2) 0.0317(18) 0.0320(18) -0.0047(14) -0.0005(14) 0.0065(14)
C51 0.089(4) 0.037(3) 0.044(3) 0.0014(19) 0.011(2) 0.027(3)
C52 0.079(5) 0.113(7) 0.111(6) 0.024(5) 0.009(4) 0.057(5)
C54 0.133(6) 0.035(3) 0.039(3) 0.0022(19) 0.011(3) 0.016(3)
C53 0.191(9) 0.035(3) 0.045(3) -0.008(2) 0.011(4) 0.015(4)
N6 0.042(2) 0.0385(18) 0.0242(16) -0.0057(13) 0.0016(13) -0.0018(15)
C61 0.039(2) 0.043(2) 0.0267(18) -0.0037(15) -0.0021(15) -0.0014(17)
C62 0.048(3) 0.072(3) 0.045(3) -0.002(2) -0.008(2) 0.011(2)
C63 0.081(4) 0.065(3) 0.030(2) -0.013(2) -0.004(2) -0.014(3)
C64 0.065(3) 0.051(3) 0.032(2) 0.0029(18) 0.005(2) -0.013(2)
O2 0.0293(13) 0.0357(14) 0.0243(12) -0.0082(10) 0.0007(9) -0.0042(10)
C5 0.038(2) 0.038(2) 0.0248(17) -0.0066(14) 0.0005(14) -0.0072(16)
C6 0.041(2) 0.032(2) 0.0289(18) -0.0041(14) 0.0052(15) 0.0029(16)
C7 0.036(2) 0.0310(19) 0.0246(17) -0.0046(13) 0.0025(14) -0.0030(15)
C8 0.0334(19) 0.0312(18) 0.0225(16) -0.0067(13) 0.0018(13) -0.0027(14)
O3 0.063(3) 0.085(3) 0.098(3) -0.031(3) 0.014(2) 0.003(2)
C71 0.061(15) 0.11(2) 0.088(16) -0.004(13) 0.036(14) -0.007(12)
C72 0.060(12) 0.066(13) 0.120(18) -0.020(13) 0.026(13) 0.008(8)
C74 0.093(14) 0.058(10) 0.13(2) -0.042(13) -0.020(15) -0.011(9)
C73 0.046(10) 0.062(11) 0.20(3) -0.043(13) 0.022(13) -0.007(7)
C71A 0.090(18) 0.059(12) 0.084(15) -0.019(10) -0.022(12) -0.016(10)
C72A 0.10(3) 0.11(3) 0.22(5) 0.07(3) -0.06(3) -0.040(19)
C74A 0.077(17) 0.068(13) 0.17(4) -0.07(2) -0.01(2) 0.008(12)
C73A 0.13(3) 0.08(2) 0.18(3) 0.020(19) -0.09(3) -0.032(18)

loop_
_atom_type_symbol
_atom_type_description
_atom_type_scat_dispersion_real
_atom_type_scat_dispersion_imag
_atom_type_scat_source
C C 0.0033 0.0016 'International Tables Vol C Tables 4.2.6.8 and 6.1.1.4'
H H 0.0000 0.0000 'International Tables Vol C Tables 4.2.6.8 and 6.1.1.4'
N N 0.0061 0.0033 'International Tables Vol C Tables 4.2.6.8 and 6.1.1.4'
O O 0.0106 0.0060 'International Tables Vol C Tables 4.2.6.8 and 6.1.1.4'
Fe Fe 0.3463 0.8444 'International Tables Vol C Tables 4.2.6.8 and 6.1.1.4'
Sn Sn -0.6537 1.4246 'International Tables Vol C Tables 4.2.6.8 and 6.1.1.4'

loop_
_geom_angle_atom_site_label_1
_geom_angle_atom_site_label_2
_geom_angle_atom_site_label_3
_geom_angle
C10 Fe C40 93.2(2)
C10 Fe C20 117.8(2)
C40 Fe C20 90.2(2)
C10 Fe C30 110.4(2)
C40 Fe C30 93.1(2)
C20 Fe C30 131.4(2)
C10 Fe Sn 93.07(13)
C40 Fe Sn 172.59(15)
C20 Fe Sn 83.37(14)
C30 Fe Sn 88.47(14)
O10 C10 Fe 177.0(4)
O20 C20 Fe 175.8(4)
O30 C30 Fe 175.0(4)
O40 C40 Fe 179.0(6)
O2 Sn O1 107.92(11)
O2 Sn N4 76.20(10)
O1 Sn N4 81.39(11)
O2 Sn N1 81.94(10)
O1 Sn N1 76.85(10)
N4 Sn N1 142.52(11)
O2 Sn Fe 123.64(8)
O1 Sn Fe 128.15(8)
N4 Sn Fe 113.94(8)
N1 Sn Fe 103.50(8)
N1 C1 C4 110.2(3)
N1 C1 H1A 109.6
C4 C1 H1A 109.6
N1 C1 H1B 109.6
C4 C1 H1B 109.6
H1A C1 H1B 108.1
N2 C2 C4 109.8(3)
N2 C2 H2A 109.7
C4 C2 H2A 109.7
N2 C2 H2B 109.7
C4 C2 H2B 109.7
H2A C2 H2B 108.2
N3 C3 C4 110.0(3)
N3 C3 H3A 109.7
C4 C3 H3A 109.7
N3 C3 H3B 109.7
C4 C3 H3B 109.7
H3A C3 H3B 108.2
O1 C4 C3 107.9(3)
O1 C4 C1 109.3(3)
C3 C4 C1 107.9(3)
O1 C4 C2 109.5(3)
C3 C4 C2 110.9(3)
C1 C4 C2 111.3(3)
C1 N1 C11 114.9(3)
C1 N1 Sn 104.4(2)
C11 N1 Sn 125.5(2)
C1 N1 H1 104(2)
C11 N1 H1 103(2)
Sn N1 H1 102(2)
N1 C11 C12 108.3(3)
N1 C11 C14 109.2(3)
C12 C11 C14 109.5(3)
N1 C11 C13 111.0(3)
C12 C11 C13 108.9(3)
C14 C11 C13 109.8(4)
C11 C12 H12A 109.5
C11 C12 H12B 109.5
H12A C12 H12B 109.5
C11 C12 H12C 109.5
H12A C12 H12C 109.5
H12B C12 H12C 109.5
C11 C13 H13A 109.5
C11 C13 H13B 109.5
H13A C13 H13B 109.5
C11 C13 H13C 109.5
H13A C13 H13C 109.5
H13B C13 H13C 109.5
C11 C14 H14A 109.5
C11 C14 H14B 109.5
H14A C14 H14B 109.5
C11 C14 H14C 109.5
H14A C14 H14C 109.5
H14B C14 H14C 109.5
C21 N2 C2 118.4(4)
C21 N2 H2 111(4)
C2 N2 H2 99(4)
N2 C21 C23 109.4(4)
N2 C21 C24 106.0(4)
C23 C21 C24 109.1(4)
N2 C21 C22 112.6(4)
C23 C21 C22 111.5(5)
C24 C21 C22 107.9(5)
C21 C22 H22A 109.5
C21 C22 H22B 109.5
H22A C22 H22B 109.5
C21 C22 H22C 109.5
H22A C22 H22C 109.5
H22B C22 H22C 109.5
C21 C23 H23A 109.5
C21 C23 H23B 109.5
H23A C23 H23B 109.5
C21 C23 H23C 109.5
H23A C23 H23C 109.5
H23B C23 H23C 109.5
C21 C24 H24A 109.5
C21 C24 H24B 109.5
H24A C24 H24B 109.5
C21 C24 H24C 109.5
H24A C24 H24C 109.5
H24B C24 H24C 109.5
C3 N3 C31 117.4(3)
C3 N3 H3 107(3)
C31 N3 H3 107(3)
N3 C31 C34 108.8(4)
N3 C31 C33 105.9(4)
C34 C31 C33 109.2(5)
N3 C31 C32 114.2(3)
C34 C31 C32 109.3(4)
C33 C31 C32 109.3(5)
C31 C32 H32A 109.5
C31 C32 H32B 109.5
H32A C32 H32B 109.5
C31 C32 H32C 109.5
H32A C32 H32C 109.5
H32B C32 H32C 109.5
C31 C33 H33A 109.5
C31 C33 H33B 109.5
H33A C33 H33B 109.5
C31 C33 H33C 109.5
H33A C33 H33C 109.5
H33B C33 H33C 109.5
C31 C34 H34A 109.5
C31 C34 H34B 109.5
H34A C34 H34B 109.5
C31 C34 H34C 109.5
H34A C34 H34C 109.5
H34B C34 H34C 109.5
C4 O1 Sn 118.7(2)
C5 N4 C41 115.2(3)
C5 N4 Sn 101.7(2)
C41 N4 Sn 128.1(2)
C5 N4 H4 104(3)
C41 N4 H4 105(3)
Sn N4 H4 100(3)
N4 C41 C44 110.0(3)
N4 C41 C43 109.9(3)
C44 C41 C43 109.7(4)
N4 C41 C42 106.6(3)
C44 C41 C42 111.5(4)
C43 C41 C42 109.2(4)
C41 C42 H42A 109.5
C41 C42 H42B 109.5
H42A C42 H42B 109.5
C41 C42 H42C 109.5
H42A C42 H42C 109.5
H42B C42 H42C 109.5
C41 C43 H43A 109.5
C41 C43 H43B 109.5
H43A C43 H43B 109.5
C41 C43 H43C 109.5
H43A C43 H43C 109.5
H43B C43 H43C 109.5
C41 C44 H44A 109.5
C41 C44 H44B 109.5
H44A C44 H44B 109.5
C41 C44 H44C 109.5
H44A C44 H44C 109.5
H44B C44 H44C 109.5
C51 N5 C6 117.3(3)
C51 N5 H5 102(4)
C6 N5 H5 104(4)
N5 C51 C52 113.9(6)
N5 C51 C54 106.3(4)
C52 C51 C54 110.5(6)
N5 C51 C53 107.5(5)
C52 C51 C53 110.1(6)
C54 C51 C53 108.4(6)
C51 C52 H52A 109.5
C51 C52 H52B 109.5
H52A C52 H52B 109.5
C51 C52 H52C 109.5
H52A C52 H52C 109.5
H52B C52 H52C 109.5
C51 C54 H53A 109.5
C51 C54 H53B 109.5
H53A C54 H53B 109.5
C51 C54 H53C 109.5
H53A C54 H53C 109.5
H53B C54 H53C 109.5
C51 C53 H54A 109.5
C51 C53 H54B 109.5
H54A C53 H54B 109.5
C51 C53 H54C 109.5
H54A C53 H54C 109.5
H54B C53 H54C 109.5
C7 N6 C61 115.9(3)
C7 N6 H6 105(3)
C61 N6 H6 110(3)
N6 C61 C62 109.3(3)
N6 C61 C63 105.9(4)
C62 C61 C63 109.4(4)
N6 C61 C64 112.5(4)
C62 C61 C64 110.1(4)
C63 C61 C64 109.5(4)
C61 C62 H62A 109.5
C61 C62 H62B 109.5
H62A C62 H62B 109.5
C61 C62 H62C 109.5
H62A C62 H62C 109.5
H62B C62 H62C 109.5
C61 C63 H63A 109.5
C61 C63 H63B 109.5
H63A C63 H63B 109.5
C61 C63 H63C 109.5
H63A C63 H63C 109.5
H63B C63 H63C 109.5
C61 C64 H64A 109.5
C61 C64 H64B 109.5
H64A C64 H64B 109.5
C61 C64 H64C 109.5
H64A C64 H64C 109.5
H64B C64 H64C 109.5
C8 O2 Sn 121.7(2)
N4 C5 C8 109.5(3)
N4 C5 H5A 109.8
C8 C5 H5A 109.8
N4 C5 H5B 109.8
C8 C5 H5B 109.8
H5A C5 H5B 108.2
N5 C6 C8 111.2(3)
N5 C6 H6A 109.4
C8 C6 H6A 109.4
N5 C6 H6B 109.4
C8 C6 H6B 109.4
H6A C6 H6B 108.0
N6 C7 C8 111.4(3)
N6 C7 H7A 109.3
C8 C7 H7A 109.3
N6 C7 H7B 109.3
C8 C7 H7B 109.3
H7A C7 H7B 108.0
O2 C8 C6 108.2(3)
O2 C8 C5 110.7(3)
C6 C8 C5 112.3(3)
O2 C8 C7 107.3(3)
C6 C8 C7 109.2(3)
C5 C8 C7 109.1(3)
C71A O3 C74 113(2)
C71 O3 C74 107(2)
C71A O3 C74A 107(2)
C71 O3 C74A 98(2)
O3 C71 C72 108(2)
O3 C71 H71A 110.1
C72 C71 H71A 110.1
O3 C71 H71B 110.1
C72 C71 H71B 110.1
H71A C71 H71B 108.4
C73 C72 C71 105(2)
C73 C72 H72A 110.7
C71 C72 H72A 110.7
C73 C72 H72B 110.7
C71 C72 H72B 110.7
H72A C72 H72B 108.8
O3 C74 C73 104(3)
O3 C74 H74A 111.0
C73 C74 H74A 111.0
O3 C74 H74B 111.0
C73 C74 H74B 111.0
H74A C74 H74B 109.0
C72 C73 C74 109(2)
C72 C73 H73A 109.8
C74 C73 H73A 109.8
C72 C73 H73B 109.8
C74 C73 H73B 109.9
H73A C73 H73B 108.3
O3 C71A C72A 107(3)
O3 C71A H71C 110.2
C72A C71A H71C 110.2
O3 C71A H71D 110.2
C72A C71A H71D 110.2
H71C C71A H71D 108.5
C71A C72A C73A 105(3)
C71A C72A H72C 110.7
C73A C72A H72C 110.7
C71A C72A H72D 110.7
C73A C72A H72D 110.7
H72C C72A H72D 108.8
C73A C74A O3 114(3)
C73A C74A H74C 108.7
O3 C74A H74C 108.7
C73A C74A H74D 108.7
O3 C74A H74D 108.7
H74C C74A H74D 107.6
C74A C73A C72A 100(4)
C74A C73A H73C 111.7
C72A C73A H73C 111.7
C74A C73A H73D 111.7
C72A C73A H73D 111.7
H73C C73A H73D 109.5

loop_
_geom_bond_atom_site_label_1
_geom_bond_atom_site_label_2
_geom_bond_distance
Fe C10 1.773(5)
Fe C40 1.778(5)
Fe C20 1.784(4)
Fe C30 1.787(5)
Fe Sn 2.5159(6)
C10 O10 1.157(6)
C20 O20 1.154(5)
C30 O30 1.149(6)
C40 O40 1.146(6)
Sn O2 2.001(2)
Sn O1 2.002(3)
Sn N4 2.363(3)
Sn N1 2.427(3)
C1 N1 1.484(5)
C1 C4 1.531(5)
C1 H1A 0.9900
C1 H1B 0.9900
C2 N2 1.473(5)
C2 C4 1.545(5)
C2 H2A 0.9900
C2 H2B 0.9900
C3 N3 1.464(5)
C3 C4 1.525(5)
C3 H3A 0.9900
C3 H3B 0.9900
C4 O1 1.425(4)
N1 C11 1.513(5)
N1 H1 0.89(4)
C11 C12 1.524(6)
C11 C14 1.532(6)
C11 C13 1.536(6)
C12 H12A 0.9800
C12 H12B 0.9800
C12 H12C 0.9800
C13 H13A 0.9800
C13 H13B 0.9800
C13 H13C 0.9800
C14 H14A 0.9800
C14 H14B 0.9800
C14 H14C 0.9800
N2 C21 1.471(5)
N2 H2 0.99(7)
C21 C23 1.515(8)
C21 C24 1.523(7)
C21 C22 1.524(7)
C22 H22A 0.9800
C22 H22B 0.9800
C22 H22C 0.9800
C23 H23A 0.9800
C23 H23B 0.9800
C23 H23C 0.9800
C24 H24A 0.9800
C24 H24B 0.9800
C24 H24C 0.9800
N3 C31 1.469(5)
N3 H3 0.81(5)
C31 C34 1.515(7)
C31 C33 1.527(7)
C31 C32 1.531(7)
C32 H32A 0.9800
C32 H32B 0.9800
C32 H32C 0.9800
C33 H33A 0.9800
C33 H33B 0.9800
C33 H33C 0.9800
C34 H34A 0.9800
C34 H34B 0.9800
C34 H34C 0.9800
N4 C5 1.492(5)
N4 C41 1.511(5)
N4 H4 0.93(5)
C41 C44 1.525(7)
C41 C43 1.529(6)
C41 C42 1.532(6)
C42 H42A 0.9800
C42 H42B 0.9800
C42 H42C 0.9800
C43 H43A 0.9800
C43 H43B 0.9800
C43 H43C 0.9800
C44 H44A 0.9800
C44 H44B 0.9800
C44 H44C 0.9800
N5 C51 1.471(6)
N5 C6 1.473(5)
N5 H5 0.79(5)
C51 C52 1.492(11)
C51 C54 1.513(7)
C51 C53 1.554(9)
C52 H52A 0.9800
C52 H52B 0.9800
C52 H52C 0.9800
C54 H53A 0.9800
C54 H53B 0.9800
C54 H53C 0.9800
C53 H54A 0.9800
C53 H54B 0.9800
C53 H54C 0.9800
N6 C7 1.469(5)
N6 C61 1.486(5)
N6 H6 0.85(5)
C61 C62 1.528(7)
C61 C63 1.530(6)
C61 C64 1.533(6)
C62 H62A 0.9800
C62 H62B 0.9800
C62 H62C 0.9800
C63 H63A 0.9800
C63 H63B 0.9800
C63 H63C 0.9800
C64 H64A 0.9800
C64 H64B 0.9800
C64 H64C 0.9800
O2 C8 1.426(4)
C5 C8 1.529(5)
C5 H5A 0.9900
C5 H5B 0.9900
C6 C8 1.523(5)
C6 H6A 0.9900
C6 H6B 0.9900
C7 C8 1.541(5)
C7 H7A 0.9900
C7 H7B 0.9900
O3 C71A 1.36(4)
O3 C71 1.42(4)
O3 C74 1.42(4)
O3 C74A 1.49(5)
C71 C72 1.47(3)
C71 H71A 0.9900
C71 H71B 0.9900
C72 C73 1.35(4)
C72 H72A 0.9900
C72 H72B 0.9900
C74 C73 1.55(5)
C74 H74A 0.9900
C74 H74B 0.9900
C73 H73A 0.9900
C73 H73B 0.9900
C71A C72A 1.45(5)
C71A H71C 0.9900
C71A H71D 0.9900
C72A C73A 1.64(6)
C72A H72C 0.9900
C72A H72D 0.9900
C74A C73A 1.27(6)
C74A H74C 0.9900
C74A H74D 0.9900
C73A H73C 0.9900
C73A H73D 0.9900
